data_1501799
loop_
_publ_author_name
'Tang, Wen-Zhao'
'Ma, Shuang-Gang'
'Qu, Jing'
'Yu, Shi-Shan'
'Liu, Yun-Bao'
'Su, Dong-Min'
'Liu, Jing'

_publ_section_title
;
 Dimeric prenylated C6-C3 compounds from the stem bark of Illicium
 oligandrum.
;
_journal_issue 5
_journal_name_full 'Journal of natural products'
_journal_page_first 1268
_journal_page_last 1271
_journal_paper_doi 10.1021/np100651n
_journal_volume 74
_journal_year 2011
_chemical_absolute_configuration unk
_chemical_formula_moiety 'C28 H36 O8, H2 O'
_chemical_formula_sum 'C28 H38 O9'
_chemical_formula_weight 518.58
_chemical_name_systematic
; 
 ? 
;
_space_group_IT_number 19
_symmetry_cell_setting orthorhombic
_symmetry_space_group_name_Hall 'P 2ac 2ab'
_symmetry_space_group_name_H-M 'P 21 21 21'
_atom_sites_solution_hydrogens geom
_atom_sites_solution_primary direct
_atom_sites_solution_secondary difmap
_audit_creation_method SHELXL-97
_cell_angle_alpha 90.00
_cell_angle_beta 90.00
_cell_angle_gamma 90.00
_cell_formula_units_Z 4
_cell_length_a 9.393(1)
_cell_length_b 14.905(1)
_cell_length_c 19.192(1)
_cell_measurement_reflns_used 2755
_cell_measurement_temperature 295(2)
_cell_measurement_theta_max 25.44
_cell_measurement_theta_min 2.12
_cell_volume 2686.9(4)
_computing_cell_refinement 'SCALE(Otwinowski & Minor,1996)'
_computing_data_collection 'DENZO(Otwinowski & Minor,1996)'
_computing_data_reduction 'SCALE(Otwinowski & Minor,1996)'
_computing_molecular_graphics 'ORTEPII(Johnson,1976) and PLUTON(Spek,1990)'
_computing_publication_material 'SHELXL97(Sheldrick, 1997)'
_computing_structure_refinement 'SHELXL-97 (Sheldrick, 1997)'
_computing_structure_solution 'SHELXS-97 (Sheldrick, 1990)'
_diffrn_ambient_temperature 295(2)
_diffrn_measured_fraction_theta_full 0.978
_diffrn_measured_fraction_theta_max 0.978
_diffrn_measurement_device_type 'MAC DIP 2030K '
_diffrn_measurement_method \w
_diffrn_radiation_monochromator graphite
_diffrn_radiation_source 'fine-focus sealed tube'
_diffrn_radiation_type MoK\a
_diffrn_radiation_wavelength 0.71073
_diffrn_reflns_av_R_equivalents 0.0000
_diffrn_reflns_av_sigmaI/netI 0.0169
_diffrn_reflns_limit_h_max 11
_diffrn_reflns_limit_h_min 0
_diffrn_reflns_limit_k_max 18
_diffrn_reflns_limit_k_min 0
_diffrn_reflns_limit_l_max 23
_diffrn_reflns_limit_l_min 0
_diffrn_reflns_number 2755
_diffrn_reflns_theta_full 25.44
_diffrn_reflns_theta_max 25.44
_diffrn_reflns_theta_min 2.12
_exptl_absorpt_coefficient_mu 0.095
_exptl_absorpt_correction_type none
_exptl_crystal_colour colourless
_exptl_crystal_density_diffrn 1.282
_exptl_crystal_density_method 'not measured'
_exptl_crystal_description plate
_exptl_crystal_F_000 1112
_exptl_crystal_size_max 0.50
_exptl_crystal_size_mid 0.30
_exptl_crystal_size_min 0.10
_refine_diff_density_max 0.481
_refine_diff_density_min -0.418
_refine_diff_density_rms 0.051
_refine_ls_extinction_coef 0.0158(19)
_refine_ls_extinction_expression Fc^*^=kFc[1+0.001xFc^2^\l^3^/sin(2\q)]^-1/4^
_refine_ls_extinction_method SHELXL
_refine_ls_goodness_of_fit_ref 1.041
_refine_ls_hydrogen_treatment mixed
_refine_ls_matrix_type full
_refine_ls_number_parameters 335
_refine_ls_number_reflns 2755
_refine_ls_number_restraints 0
_refine_ls_restrained_S_all 1.040
_refine_ls_R_factor_all 0.0484
_refine_ls_R_factor_gt 0.0463
_refine_ls_shift/su_max 0.000
_refine_ls_shift/su_mean 0.000
_refine_ls_structure_factor_coef Fsqd
_refine_ls_weighting_details 'calc w=1/[\s^2^(Fo^2^)+(0.0873P)^2^+0.6333P] where P=(Fo^2^+2Fc^2^)/3'
_refine_ls_weighting_scheme calc
_refine_ls_wR_factor_gt 0.1237
_refine_ls_wR_factor_ref 0.1264
_reflns_number_gt 2619
_reflns_number_total 2755
_reflns_threshold_expression >2sigma(I)
_cod_data_source_file np100651n_si_002.cif
_cod_data_source_block a
_cod_database_code 1501799

loop_
_symmetry_equiv_pos_as_xyz
'x, y, z'
'-x+1/2, -y, z+1/2'
'x+1/2, -y+1/2, -z'
'-x, y+1/2, -z+1/2'

loop_
_atom_site_label
_atom_site_type_symbol
_atom_site_fract_x
_atom_site_fract_y
_atom_site_fract_z
_atom_site_U_iso_or_equiv
_atom_site_adp_type
_atom_site_occupancy
_atom_site_symmetry_multiplicity
_atom_site_calc_flag
_atom_site_refinement_flags
O1 O 0.3707(2) 0.39735(15) 1.01877(11) 0.0463(5) Uani 1 1 d .
O2 O -0.1707(2) 0.55047(15) 0.73986(10) 0.0450(5) Uani 1 1 d .
HO2 H -0.1442 0.5504 0.6992 0.068 Uiso 1 1 calc R
O3 O 0.0983(2) 0.40506(14) 0.82530(11) 0.0443(5) Uani 1 1 d .
O4 O 0.0074(2) 0.60611(17) 0.96546(13) 0.0547(6) Uani 1 1 d .
O5 O 0.1912(2) 0.71676(14) 0.91161(11) 0.0474(5) Uani 1 1 d .
HO5 H 0.1043 0.7119 0.9112 0.071 Uiso 1 1 calc R
O6 O 0.5083(3) 0.39593(16) 0.76968(12) 0.0563(6) Uani 1 1 d .
O7 O 0.6182(3) 0.44513(15) 1.09791(10) 0.0490(5) Uani 1 1 d .
HO7 H 0.6641 0.4865 1.0810 0.073 Uiso 1 1 calc R
O8 O 0.5893(2) 0.58599(15) 0.81092(11) 0.0450(5) Uani 1 1 d .
HO8 H 0.6541 0.5703 0.7850 0.068 Uiso 1 1 calc R
OW O 0.7784(4) 0.5922(2) 1.06385(19) 0.0868(10) Uani 1 1 d D
C1 C 0.1310(3) 0.5780(2) 0.96909(15) 0.0441(7) Uani 1 1 d .
C2 C 0.1738(3) 0.4954(2) 1.00080(16) 0.0476(7) Uani 1 1 d .
H2 H 0.1137 0.4643 1.0308 0.057 Uiso 1 1 calc R
C3 C 0.3044(3) 0.46472(19) 0.98535(15) 0.0399(6) Uani 1 1 d .
C4 C 0.5168(3) 0.3864(2) 0.99118(14) 0.0383(6) Uani 1 1 d .
H4 H 0.5184 0.3341 0.9602 0.046 Uiso 1 1 calc R
C5 C 0.5416(3) 0.4701(2) 0.94787(14) 0.0385(6) Uani 1 1 d .
H5A H 0.6024 0.4574 0.9082 0.046 Uiso 1 1 calc R
H5B H 0.5845 0.5173 0.9756 0.046 Uiso 1 1 calc R
C6 C 0.3909(3) 0.49634(18) 0.92418(13) 0.0348(6) Uani 1 1 d .
C7 C 0.3687(3) 0.59681(18) 0.90350(14) 0.0357(6) Uani 1 1 d .
H7 H 0.4584 0.6285 0.9119 0.043 Uiso 1 1 calc R
C8 C 0.2519(3) 0.6423(2) 0.94839(15) 0.0399(6) Uani 1 1 d .
C9 C 0.3432(3) 0.43581(18) 0.86082(14) 0.0358(6) Uani 1 1 d .
H9 H 0.3405 0.3721 0.8734 0.043 Uiso 1 1 calc R
C10 C 0.4449(3) 0.4536(2) 0.80070(14) 0.0386(6) Uani 1 1 d .
C11 C 0.4568(3) 0.5547(2) 0.78391(14) 0.0366(6) Uani 1 1 d .
C12 C 0.3367(3) 0.60173(18) 0.82430(14) 0.0339(5) Uani 1 1 d .
H12 H 0.3287 0.6644 0.8095 0.041 Uiso 1 1 calc R
C13 C 0.1993(3) 0.55215(18) 0.80947(14) 0.0349(6) Uani 1 1 d .
C14 C 0.2030(3) 0.46737(19) 0.83111(14) 0.0370(6) Uani 1 1 d .
C15 C -0.0138(3) 0.4276(2) 0.77473(15) 0.0428(6) Uani 1 1 d .
C16 C -0.0544(3) 0.5270(2) 0.78406(14) 0.0395(6) Uani 1 1 d .
H16 H -0.0870 0.5343 0.8322 0.047 Uiso 1 1 calc R
C17 C 0.0711(3) 0.5901(2) 0.77407(15) 0.0396(6) Uani 1 1 d .
H17A H 0.0902 0.5977 0.7247 0.047 Uiso 1 1 calc R
H17B H 0.0487 0.6485 0.7936 0.047 Uiso 1 1 calc R
C18 C 0.4492(3) 0.5686(2) 0.70462(14) 0.0441(7) Uani 1 1 d .
H18A H 0.5270 0.5364 0.6826 0.053 Uiso 1 1 calc R
H18B H 0.3607 0.5437 0.6872 0.053 Uiso 1 1 calc R
C19 C 0.4576(4) 0.6654(2) 0.68512(16) 0.0501(7) Uani 1 1 d .
H19 H 0.5320 0.6990 0.7036 0.060 Uiso 1 1 calc R
C20 C 0.3680(4) 0.7063(2) 0.64393(18) 0.0583(9) Uani 1 1 d .
H20A H 0.2924 0.6747 0.6245 0.070 Uiso 1 1 calc R
H20B H 0.3798 0.7669 0.6340 0.070 Uiso 1 1 calc R
C21 C 0.3222(4) 0.6785(2) 1.01672(17) 0.0517(8) Uani 1 1 d .
H21A H 0.3648 0.6285 1.0414 0.062 Uiso 1 1 calc R
H21B H 0.3982 0.7195 1.0041 0.062 Uiso 1 1 calc R
C22 C 0.2206(5) 0.7267(4) 1.0659(2) 0.0811(13) Uani 1 1 d .
H22 H 0.2038 0.7864 1.0545 0.097 Uiso 1 1 calc R
C23 C 0.1586(7) 0.7011(5) 1.1167(3) 0.116(2) Uani 1 1 d .
H23A H 0.1695 0.6422 1.1317 0.139 Uiso 1 1 calc R
H23B H 0.0996 0.7402 1.1411 0.139 Uiso 1 1 calc R
C24 C 0.6207(3) 0.3699(2) 1.05131(14) 0.0424(6) Uani 1 1 d .
C25 C 0.7698(4) 0.3574(3) 1.02098(19) 0.0562(9) Uani 1 1 d .
H25A H 0.8363 0.3468 1.0581 0.084 Uiso 1 1 calc R
H25B H 0.7969 0.4104 0.9959 0.084 Uiso 1 1 calc R
H25C H 0.7699 0.3069 0.9899 0.084 Uiso 1 1 calc R
C26 C 0.5750(5) 0.2892(2) 1.09400(19) 0.0610(9) Uani 1 1 d .
H26A H 0.4813 0.2993 1.1123 0.092 Uiso 1 1 calc R
H26B H 0.6407 0.2805 1.1317 0.092 Uiso 1 1 calc R
H26C H 0.5742 0.2368 1.0649 0.092 Uiso 1 1 calc R
C27 C -0.1367(4) 0.3671(3) 0.7936(2) 0.0609(9) Uani 1 1 d .
H27A H -0.1091 0.3056 0.7873 0.091 Uiso 1 1 calc R
H27B H -0.2165 0.3803 0.7641 0.091 Uiso 1 1 calc R
H27C H -0.1627 0.3769 0.8414 0.091 Uiso 1 1 calc R
C28 C 0.0442(4) 0.4066(2) 0.70225(18) 0.0567(8) Uani 1 1 d .
H28A H 0.0674 0.3440 0.6994 0.085 Uiso 1 1 calc R
H28B H 0.1282 0.4417 0.6939 0.085 Uiso 1 1 calc R
H28C H -0.0265 0.4209 0.6679 0.085 Uiso 1 1 calc R
HOW2 H 0.843(5) 0.598(4) 1.034(2) 0.11(2) Uiso 1 1 d D
HOW1 H 0.747(7) 0.643(2) 1.075(3) 0.15(3) Uiso 1 1 d D

loop_
_atom_site_aniso_label
_atom_site_aniso_U_11
_atom_site_aniso_U_22
_atom_site_aniso_U_33
_atom_site_aniso_U_23
_atom_site_aniso_U_13
_atom_site_aniso_U_12
O1 0.0377(11) 0.0542(12) 0.0471(11) 0.0140(10) 0.0056(9) 0.0030(9)
O2 0.0290(9) 0.0707(14) 0.0355(9) 0.0044(9) -0.0015(8) 0.0075(9)
O3 0.0359(10) 0.0448(10) 0.0521(11) 0.0121(9) -0.0114(9) -0.0063(9)
O4 0.0329(11) 0.0654(15) 0.0658(14) 0.0033(11) 0.0077(10) 0.0106(10)
O5 0.0474(12) 0.0446(11) 0.0501(11) -0.0010(9) 0.0010(10) 0.0124(9)
O6 0.0631(14) 0.0522(13) 0.0537(13) -0.0005(10) 0.0098(12) 0.0176(12)
O7 0.0609(13) 0.0527(12) 0.0332(9) -0.0009(9) 0.0025(9) -0.0031(11)
O8 0.0281(10) 0.0630(13) 0.0439(11) -0.0027(10) 0.0022(8) -0.0017(9)
OW 0.096(2) 0.0656(18) 0.099(2) -0.0035(16) 0.040(2) -0.0193(18)
C1 0.0348(15) 0.0557(17) 0.0418(14) -0.0005(13) 0.0048(11) 0.0018(13)
C2 0.0357(14) 0.0570(17) 0.0501(17) 0.0076(14) 0.0098(13) 0.0000(13)
C3 0.0354(14) 0.0445(14) 0.0400(14) 0.0087(12) 0.0004(12) -0.0007(12)
C4 0.0341(14) 0.0473(15) 0.0335(13) 0.0015(11) -0.0004(11) 0.0055(12)
C5 0.0302(14) 0.0499(15) 0.0353(13) 0.0048(12) -0.0028(11) 0.0036(11)
C6 0.0308(13) 0.0405(13) 0.0331(12) 0.0033(11) -0.0010(10) 0.0014(11)
C7 0.0281(12) 0.0414(13) 0.0374(13) 0.0026(11) 0.0007(10) 0.0013(11)
C8 0.0344(14) 0.0471(16) 0.0382(14) 0.0004(12) 0.0000(11) 0.0025(12)
C9 0.0321(13) 0.0360(13) 0.0392(13) 0.0041(11) -0.0041(11) 0.0018(11)
C10 0.0307(13) 0.0467(15) 0.0384(14) 0.0013(12) -0.0041(11) 0.0059(11)
C11 0.0281(12) 0.0466(15) 0.0351(14) 0.0028(11) 0.0002(10) 0.0012(11)
C12 0.0286(12) 0.0357(12) 0.0374(13) 0.0037(11) 0.0013(10) 0.0020(10)
C13 0.0279(13) 0.0422(14) 0.0347(13) 0.0046(11) -0.0014(10) 0.0009(11)
C14 0.0289(13) 0.0433(14) 0.0389(13) 0.0042(11) -0.0002(11) 0.0006(11)
C15 0.0334(14) 0.0501(16) 0.0450(15) 0.0063(13) -0.0072(12) -0.0005(12)
C16 0.0289(13) 0.0571(17) 0.0326(13) 0.0055(12) -0.0017(11) 0.0024(12)
C17 0.0312(13) 0.0448(15) 0.0427(14) 0.0071(12) -0.0019(11) 0.0033(11)
C18 0.0431(15) 0.0544(17) 0.0348(13) 0.0030(13) 0.0029(12) 0.0034(13)
C19 0.0527(18) 0.0562(17) 0.0413(15) 0.0064(13) 0.0055(14) -0.0086(15)
C20 0.068(2) 0.0536(18) 0.0532(18) 0.0084(15) 0.0067(17) 0.0092(17)
C21 0.0484(17) 0.0635(19) 0.0432(15) -0.0072(14) -0.0018(14) 0.0002(15)
C22 0.067(2) 0.120(4) 0.057(2) -0.020(2) 0.005(2) 0.009(3)
C23 0.117(4) 0.171(6) 0.059(3) -0.006(3) 0.005(3) 0.065(5)
C24 0.0471(16) 0.0473(15) 0.0328(13) 0.0019(12) -0.0061(12) 0.0087(13)
C25 0.0447(18) 0.073(2) 0.0512(17) -0.0016(16) -0.0073(15) 0.0187(16)
C26 0.075(2) 0.0539(19) 0.0541(18) 0.0156(16) -0.0123(17) 0.0022(17)
C27 0.0411(17) 0.063(2) 0.079(2) 0.0131(18) -0.0110(17) -0.0132(15)
C28 0.060(2) 0.0589(19) 0.0512(17) -0.0055(15) -0.0053(16) 0.0109(16)

loop_
_atom_type_symbol
_atom_type_description
_atom_type_scat_dispersion_real
_atom_type_scat_dispersion_imag
_atom_type_scat_source
C C 0.0033 0.0016 'International Tables Vol C Tables 4.2.6.8 and 6.1.1.4'
H H 0.0000 0.0000 'International Tables Vol C Tables 4.2.6.8 and 6.1.1.4'
O O 0.0106 0.0060 'International Tables Vol C Tables 4.2.6.8 and 6.1.1.4'

loop_
_geom_angle_atom_site_label_1
_geom_angle_atom_site_label_2
_geom_angle_atom_site_label_3
_geom_angle
C3 O1 C4 110.0(2)
C16 O2 HO2 109.5
C14 O3 C15 114.6(2)
C8 O5 HO5 109.5
C24 O7 HO7 109.5
C11 O8 HO8 109.5
HOW2 OW HOW1 109(3)
O4 C1 C2 125.4(3)
O4 C1 C8 117.8(3)
C2 C1 C8 116.1(3)
C3 C2 C1 117.1(3)
C3 C2 H2 121.5
C1 C2 H2 121.5
C2 C3 O1 124.9(3)
C2 C3 C6 124.0(3)
O1 C3 C6 110.9(2)
O1 C4 C5 104.3(2)
O1 C4 C24 109.8(2)
C5 C4 C24 116.6(2)
O1 C4 H4 108.6
C5 C4 H4 108.6
C24 C4 H4 108.6
C4 C5 C6 103.3(2)
C4 C5 H5A 111.1
C6 C5 H5A 111.1
C4 C5 H5B 111.1
C6 C5 H5B 111.1
H5A C5 H5B 109.1
C3 C6 C5 100.8(2)
C3 C6 C7 115.2(2)
C5 C6 C7 116.2(2)
C3 C6 C9 105.6(2)
C5 C6 C9 110.1(2)
C7 C6 C9 108.3(2)
C8 C7 C12 112.8(2)
C8 C7 C6 111.9(2)
C12 C7 C6 108.7(2)
C8 C7 H7 107.8
C12 C7 H7 107.8
C6 C7 H7 107.8
O5 C8 C1 108.4(2)
O5 C8 C7 110.3(2)
C1 C8 C7 113.1(2)
O5 C8 C21 108.3(2)
C1 C8 C21 108.1(2)
C7 C8 C21 108.6(2)
C14 C9 C10 101.9(2)
C14 C9 C6 111.1(2)
C10 C9 C6 107.8(2)
C14 C9 H9 111.8
C10 C9 H9 111.8
C6 C9 H9 111.8
O6 C10 C9 124.1(3)
O6 C10 C11 123.9(3)
C9 C10 C11 112.0(2)
O8 C11 C18 110.9(2)
O8 C11 C12 107.9(2)
C18 C11 C12 113.8(2)
O8 C11 C10 107.9(2)
C18 C11 C10 109.6(2)
C12 C11 C10 106.6(2)
C13 C12 C11 107.9(2)
C13 C12 C7 109.0(2)
C11 C12 C7 109.3(2)
C13 C12 H12 110.2
C11 C12 H12 110.2
C7 C12 H12 110.2
C14 C13 C17 121.5(3)
C14 C13 C12 112.5(2)
C17 C13 C12 126.0(2)
C13 C14 O3 127.3(2)
C13 C14 C9 115.9(2)
O3 C14 C9 116.7(2)
O3 C15 C27 104.7(2)
O3 C15 C28 107.4(2)
C27 C15 C28 111.7(3)
O3 C15 C16 108.6(2)
C27 C15 C16 111.0(3)
C28 C15 C16 113.1(3)
O2 C16 C17 111.5(2)
O2 C16 C15 110.8(2)
C17 C16 C15 112.9(2)
O2 C16 H16 107.1
C17 C16 H16 107.1
C15 C16 H16 107.1
C13 C17 C16 109.4(2)
C13 C17 H17A 109.8
C16 C17 H17A 109.8
C13 C17 H17B 109.8
C16 C17 H17B 109.8
H17A C17 H17B 108.2
C19 C18 C11 112.1(3)
C19 C18 H18A 109.2
C11 C18 H18A 109.2
C19 C18 H18B 109.2
C11 C18 H18B 109.2
H18A C18 H18B 107.9
C20 C19 C18 124.7(3)
C20 C19 H19 117.7
C18 C19 H19 117.7
C19 C20 H20A 120.0
C19 C20 H20B 120.0
H20A C20 H20B 120.0
C22 C21 C8 114.7(3)
C22 C21 H21A 108.6
C8 C21 H21A 108.6
C22 C21 H21B 108.6
C8 C21 H21B 108.6
H21A C21 H21B 107.6
C23 C22 C21 131.2(6)
C23 C22 H22 114.4
C21 C22 H22 114.4
C22 C23 H23A 120.0
C22 C23 H23B 120.0
H23A C23 H23B 120.0
O7 C24 C26 106.2(2)
O7 C24 C25 110.3(3)
C26 C24 C25 111.6(3)
O7 C24 C4 109.5(2)
C26 C24 C4 110.8(3)
C25 C24 C4 108.5(2)
C24 C25 H25A 109.5
C24 C25 H25B 109.5
H25A C25 H25B 109.5
C24 C25 H25C 109.5
H25A C25 H25C 109.5
H25B C25 H25C 109.5
C24 C26 H26A 109.5
C24 C26 H26B 109.5
H26A C26 H26B 109.5
C24 C26 H26C 109.5
H26A C26 H26C 109.5
H26B C26 H26C 109.5
C15 C27 H27A 109.5
C15 C27 H27B 109.5
H27A C27 H27B 109.5
C15 C27 H27C 109.5
H27A C27 H27C 109.5
H27B C27 H27C 109.5
C15 C28 H28A 109.5
C15 C28 H28B 109.5
H28A C28 H28B 109.5
C15 C28 H28C 109.5
H28A C28 H28C 109.5
H28B C28 H28C 109.5

loop_
_geom_bond_atom_site_label_1
_geom_bond_atom_site_label_2
_geom_bond_distance
O1 C3 1.345(3)
O1 C4 1.479(3)
O2 C16 1.427(3)
O2 HO2 0.8200
O3 C14 1.357(3)
O3 C15 1.471(3)
O4 C1 1.237(4)
O5 C8 1.433(4)
O5 HO5 0.8200
O6 C10 1.203(4)
O7 C24 1.435(4)
O7 HO7 0.8200
O8 C11 1.426(3)
O8 HO8 0.8200
OW HOW2 0.84(2)
OW HOW1 0.84(2)
C1 C2 1.431(5)
C1 C8 1.539(4)
C2 C3 1.343(4)
C2 H2 0.9300
C3 C6 1.504(4)
C4 C5 1.517(4)
C4 C24 1.531(4)
C4 H4 0.9800
C5 C6 1.537(4)
C5 H5A 0.9700
C5 H5B 0.9700
C6 C7 1.563(4)
C6 C9 1.579(4)
C7 C8 1.551(4)
C7 C12 1.551(4)
C7 H7 0.9800
C8 C21 1.564(4)
C9 C14 1.511(4)
C9 C10 1.521(4)
C9 H9 0.9800
C10 C11 1.544(4)
C11 C18 1.537(4)
C11 C12 1.538(4)
C12 C13 1.514(4)
C12 H12 0.9800
C13 C14 1.331(4)
C13 C17 1.494(4)
C15 C27 1.509(4)
C15 C28 1.527(5)
C15 C16 1.540(4)
C16 C17 1.520(4)
C16 H16 0.9800
C17 H17A 0.9700
C17 H17B 0.9700
C18 C19 1.492(5)
C18 H18A 0.9700
C18 H18B 0.9700
C19 C20 1.306(5)
C19 H19 0.9300
C20 H20A 0.9300
C20 H20B 0.9300
C21 C22 1.521(5)
C21 H21A 0.9700
C21 H21B 0.9700
C22 C23 1.198(7)
C22 H22 0.9300
C23 H23A 0.9300
C23 H23B 0.9300
C24 C26 1.516(5)
C24 C25 1.528(5)
C25 H25A 0.9600
C25 H25B 0.9600
C25 H25C 0.9600
C26 H26A 0.9600
C26 H26B 0.9600
C26 H26C 0.9600
C27 H27A 0.9600
C27 H27B 0.9600
C27 H27C 0.9600
C28 H28A 0.9600
C28 H28B 0.9600
C28 H28C 0.9600

loop_
_geom_hbond_atom_site_label_D
_geom_hbond_atom_site_label_H
_geom_hbond_atom_site_label_A
_geom_hbond_distance_DH
_geom_hbond_distance_HA
_geom_hbond_distance_DA
_geom_hbond_angle_DHA
_geom_hbond_site_symmetry_A
O2 HO2 O7 0.82 1.96 2.769(3) 169.3 2_564
O5 HO5 O4 0.82 2.10 2.602(3) 119.5 .
O7 HO7 OW 0.82 1.93 2.738(4) 166.5 .
O8 HO8 O2 0.82 1.88 2.687(3) 166.5 1_655
OW HOW1 O5 0.84(2) 2.17(3) 3.000(4) 170(6) 3_567
OW HOW2 O4 0.84(2) 2.04(2) 2.870(4) 176(6) 1_655

loop_
_geom_torsion_atom_site_label_1
_geom_torsion_atom_site_label_2
_geom_torsion_atom_site_label_3
_geom_torsion_atom_site_label_4
_geom_torsion
O4 C1 C2 C3 164.0(3)
C8 C1 C2 C3 -25.9(4)
C1 C2 C3 O1 168.3(3)
C1 C2 C3 C6 -17.1(5)
C4 O1 C3 C2 -175.8(3)
C4 O1 C3 C6 9.0(3)
C3 O1 C4 C5 12.6(3)
C3 O1 C4 C24 138.2(3)
O1 C4 C5 C6 -28.0(3)
C24 C4 C5 C6 -149.2(2)
C2 C3 C6 C5 158.7(3)
O1 C3 C6 C5 -26.1(3)
C2 C3 C6 C7 32.7(4)
O1 C3 C6 C7 -152.0(2)
C2 C3 C6 C9 -86.7(3)
O1 C3 C6 C9 88.5(3)
C4 C5 C6 C3 31.9(3)
C4 C5 C6 C7 157.2(2)
C4 C5 C6 C9 -79.2(3)
C3 C6 C7 C8 -3.8(3)
C5 C6 C7 C8 -121.4(2)
C9 C6 C7 C8 114.1(2)
C3 C6 C7 C12 -129.0(2)
C5 C6 C7 C12 113.5(2)
C9 C6 C7 C12 -11.0(3)
O4 C1 C8 O5 -14.7(4)
C2 C1 C8 O5 174.4(2)
O4 C1 C8 C7 -137.3(3)
C2 C1 C8 C7 51.8(3)
O4 C1 C8 C21 102.5(3)
C2 C1 C8 C21 -68.4(3)
C12 C7 C8 O5 -32.4(3)
C6 C7 C8 O5 -155.3(2)
C12 C7 C8 C1 89.2(3)
C6 C7 C8 C1 -33.7(3)
C12 C7 C8 C21 -150.9(2)
C6 C7 C8 C21 86.2(3)
C3 C6 C9 C14 78.7(3)
C5 C6 C9 C14 -173.3(2)
C7 C6 C9 C14 -45.2(3)
C3 C6 C9 C10 -170.4(2)
C5 C6 C9 C10 -62.4(3)
C7 C6 C9 C10 65.7(3)
C14 C9 C10 O6 -115.7(3)
C6 C9 C10 O6 127.3(3)
C14 C9 C10 C11 64.1(3)
C6 C9 C10 C11 -53.0(3)
O6 C10 C11 O8 -76.2(3)
C9 C10 C11 O8 104.0(2)
O6 C10 C11 C18 44.6(4)
C9 C10 C11 C18 -135.2(2)
O6 C10 C11 C12 168.1(3)
C9 C10 C11 C12 -11.6(3)
O8 C11 C12 C13 -165.6(2)
C18 C11 C12 C13 71.0(3)
C10 C11 C12 C13 -49.9(3)
O8 C11 C12 C7 -47.1(3)
C18 C11 C12 C7 -170.6(2)
C10 C11 C12 C7 68.5(3)
C8 C7 C12 C13 -61.9(3)
C6 C7 C12 C13 62.8(3)
C8 C7 C12 C11 -179.7(2)
C6 C7 C12 C11 -55.0(3)
C11 C12 C13 C14 62.0(3)
C7 C12 C13 C14 -56.6(3)
C11 C12 C13 C17 -117.4(3)
C7 C12 C13 C17 124.0(3)
C17 C13 C14 O3 -0.1(5)
C12 C13 C14 O3 -179.5(3)
C17 C13 C14 C9 175.3(2)
C12 C13 C14 C9 -4.1(3)
C15 O3 C14 C13 16.5(4)
C15 O3 C14 C9 -158.8(2)
C10 C9 C14 C13 -57.2(3)
C6 C9 C14 C13 57.4(3)
C10 C9 C14 O3 118.7(2)
C6 C9 C14 O3 -126.7(3)
C14 O3 C15 C27 -162.4(3)
C14 O3 C15 C28 78.8(3)
C14 O3 C15 C16 -43.8(3)
O3 C15 C16 O2 -175.4(2)
C27 C15 C16 O2 -60.9(3)
C28 C15 C16 O2 65.5(3)
O3 C15 C16 C17 58.6(3)
C27 C15 C16 C17 173.1(3)
C28 C15 C16 C17 -60.5(3)
C14 C13 C17 C16 13.7(4)
C12 C13 C17 C16 -167.0(2)
O2 C16 C17 C13 -168.1(2)
C15 C16 C17 C13 -42.5(3)
O8 C11 C18 C19 -62.1(3)
C12 C11 C18 C19 59.8(4)
C10 C11 C18 C19 179.0(2)
C11 C18 C19 C20 -128.9(3)
O5 C8 C21 C22 59.3(4)
C1 C8 C21 C22 -58.0(4)
C7 C8 C21 C22 179.0(3)
C8 C21 C22 C23 97.7(7)
O1 C4 C24 O7 -60.4(3)
C5 C4 C24 O7 57.9(3)
O1 C4 C24 C26 56.3(3)
C5 C4 C24 C26 174.6(3)
O1 C4 C24 C25 179.1(3)
C5 C4 C24 C25 -62.6(3)
